data_7047084
loop_
_publ_author_name
'Yang, Yang'
'Song, Xuerui'
'Xu, Cong'
'Wang, Yingzhe'
'Zhang, Guolin'
'Liu, Weisheng'

_publ_section_title
;
 A multifunctional and recyclable terbium(iii) coordination polymer:
 displaying highly selective and sensitive detection of Fe<sup>3+</sup>
 and Cr<sup>VI</sup> anions, and picric acid in aqueous media.
;
_journal_issue 32
_journal_name_full 'Dalton transactions (Cambridge, England : 2003)'
_journal_page_first 11077
_journal_page_last 11083
_journal_paper_doi 10.1039/c8dt02430h
_journal_volume 47
_journal_year 2018
_chemical_formula_moiety 'C34 H22 N4 O8 Tb, N O3'
_chemical_formula_sum 'C34 H22 N5 O11 Tb'
_chemical_formula_weight 835.49
_space_group_crystal_system triclinic
_space_group_IT_number 2
_space_group_name_Hall '-P 1'
_space_group_name_H-M_alt 'P -1'
_symmetry_space_group_name_Hall '-P 1'
_symmetry_space_group_name_H-M 'P -1'
_atom_sites_solution_hydrogens geom
_atom_sites_solution_primary direct
_atom_sites_solution_secondary difmap
_audit_creation_date 2018-07-04
_audit_creation_method
;
Olex2 1.2
(compiled 2018.05.29 svn.r3508 for OlexSys, GUI svn.r5506)
;
_audit_update_record
;
2018-07-06 deposited with the CCDC.
2018-07-10 downloaded from the CCDC.
;
_cell_angle_alpha 92.717(10)
_cell_angle_beta 102.283(11)
_cell_angle_gamma 92.021(10)
_cell_formula_units_Z 2
_cell_length_a 10.5191(14)
_cell_length_b 11.2198(14)
_cell_length_c 13.7378(16)
_cell_measurement_reflns_used 3890
_cell_measurement_temperature 173(1)
_cell_measurement_theta_max 26.2860
_cell_measurement_theta_min 3.6170
_cell_volume 1580.8(3)
_computing_cell_refinement
;
CrysAlisPro, Agilent Technologies,
Version 1.171.36.28 (release 01-02-2013 CrysAlis171 .NET)
(compiled Feb  1 2013,16:14:44)
;
_computing_data_collection
;
CrysAlisPro, Agilent Technologies,
Version 1.171.36.28 (release 01-02-2013 CrysAlis171 .NET)
(compiled Feb  1 2013,16:14:44)
;
_computing_data_reduction
;
CrysAlisPro, Agilent Technologies,
Version 1.171.36.28 (release 01-02-2013 CrysAlis171 .NET)
(compiled Feb  1 2013,16:14:44)
;
_computing_molecular_graphics 'Olex2 (Dolomanov et al., 2009)'
_computing_publication_material 'Olex2 (Dolomanov et al., 2009)'
_computing_structure_refinement 'ShelXL (Sheldrick, 2015)'
_computing_structure_solution 'ShelXS (Sheldrick, 2008)'
_diffrn_ambient_temperature 173(1)
_diffrn_detector_area_resol_mean 16.0733
_diffrn_measured_fraction_theta_full 0.994
_diffrn_measured_fraction_theta_max 0.994
_diffrn_measurement_details
;
#__ type_ start__ end____ width___ exp.time_
  1 omega   -2.00   25.00   1.5000   10.0000
omega____ theta____ kappa____ phi______ frames
    -      -19.3492  -99.0000  -60.0000 18

#__ type_ start__ end____ width___ exp.time_
  2 omega  -10.00   26.00   1.5000   10.0000
omega____ theta____ kappa____ phi______ frames
    -      -19.3492  -99.0000 -180.0000 24

#__ type_ start__ end____ width___ exp.time_
  3 omega   75.00  102.00   1.5000   10.0000
omega____ theta____ kappa____ phi______ frames
    -       22.6305  178.0000   30.0000 18

#__ type_ start__ end____ width___ exp.time_
  4 omega   -1.00   90.50   1.5000   10.0000
omega____ theta____ kappa____ phi______ frames
    -       22.6305   57.0000 -180.0000 61

#__ type_ start__ end____ width___ exp.time_
  5 omega  -35.00   92.50   1.5000   10.0000
omega____ theta____ kappa____ phi______ frames
    -       22.6305   19.0000    0.0000 85

#__ type_ start__ end____ width___ exp.time_
  6 omega  -48.00   46.50   1.5000   10.0000
omega____ theta____ kappa____ phi______ frames
    -       22.6305  -57.0000   30.0000 63
;
_diffrn_measurement_device_type 'SuperNova, Dual, Cu at zero, Eos'
_diffrn_measurement_method '\w scans'
_diffrn_orient_matrix_UB_11 0.0415368000
_diffrn_orient_matrix_UB_12 0.0320324000
_diffrn_orient_matrix_UB_13 0.0410595000
_diffrn_orient_matrix_UB_21 0.0051158000
_diffrn_orient_matrix_UB_22 -0.0523751000
_diffrn_orient_matrix_UB_23 0.0272682000
_diffrn_orient_matrix_UB_31 0.0549687000
_diffrn_orient_matrix_UB_32 -0.0156398000
_diffrn_orient_matrix_UB_33 -0.0192774000
_diffrn_radiation_monochromator mirror
_diffrn_radiation_type MoK\a
_diffrn_radiation_wavelength 0.71073
_diffrn_reflns_av_R_equivalents 0.0532
_diffrn_reflns_av_unetI/netI 0.0997
_diffrn_reflns_limit_h_max 12
_diffrn_reflns_limit_h_min -12
_diffrn_reflns_limit_k_max 13
_diffrn_reflns_limit_k_min -13
_diffrn_reflns_limit_l_max 16
_diffrn_reflns_limit_l_min -16
_diffrn_reflns_number 10615
_diffrn_reflns_theta_full 26.02
_diffrn_reflns_theta_max 26.02
_diffrn_reflns_theta_min 3.25
_diffrn_source 'SuperNova (Mo) X-ray Source'
_exptl_absorpt_coefficient_mu 2.310
_exptl_absorpt_correction_T_max 1.00000
_exptl_absorpt_correction_T_min 0.97435
_exptl_absorpt_correction_type multi-scan
_exptl_absorpt_process_details
;
CrysAlisPro, Agilent Technologies,
Version 1.171.36.28 (release 01-02-2013 CrysAlis171 .NET)
(compiled Feb  1 2013,16:14:44)
Empirical absorption correction using spherical harmonics,
 implemented in SCALE3 ABSPACK scaling algorithm.
;
_exptl_crystal_colour 'clear light colourless'
_exptl_crystal_colour_lustre clear
_exptl_crystal_colour_modifier light
_exptl_crystal_colour_primary colourless
_exptl_crystal_density_diffrn 1.755
_exptl_crystal_density_method 'not measured'
_exptl_crystal_description block
_exptl_crystal_F_000 828
_exptl_crystal_size_max 0.17
_exptl_crystal_size_mid 0.15
_exptl_crystal_size_min 0.14
_refine_diff_density_max 1.781
_refine_diff_density_min -1.090
_refine_diff_density_rms 0.160
_refine_ls_extinction_method none
_refine_ls_goodness_of_fit_ref 0.993
_refine_ls_hydrogen_treatment constr
_refine_ls_matrix_type full
_refine_ls_number_parameters 487
_refine_ls_number_reflns 6181
_refine_ls_number_restraints 36
_refine_ls_restrained_S_all 0.991
_refine_ls_R_factor_all 0.0592
_refine_ls_R_factor_gt 0.0452
_refine_ls_shift/su_max 0.002
_refine_ls_shift/su_mean 0.000
_refine_ls_structure_factor_coef Fsqd
_refine_ls_weighting_details 'calc w=1/[\s^2^(Fo^2^)+(0.0129P)^2^+0.0000P] where P=(Fo^2^+2Fc^2^)/3'
_refine_ls_weighting_scheme calc
_refine_ls_wR_factor_gt 0.0801
_refine_ls_wR_factor_ref 0.0869
_reflns_number_gt 5112
_reflns_number_total 6181
_reflns_threshold_expression >2sigma(I)
_cod_data_source_file c8dt02430h2.cif
_cod_data_source_block l7_30-sr
_cod_depositor_comments 'Adding full bibliography for 7047084.cif.'
_cod_database_code 7047084
_chemical_oxdiff_formula 'C H O N'
_reflns_odcompleteness_completeness 99.77
_reflns_odcompleteness_iscentric 1
_reflns_odcompleteness_theta 26.32
_olex2_refinement_description
;
1. Fixed Uiso
 At 1.2 times of:
  All C(H) groups
2. Uiso/Uaniso restraints and constraints
Uanis(C3) \\sim Ueq, Uanis(C5) \\sim Ueq, Uanis(C4) \\sim Ueq, Uanis(C4B) \\sim
Ueq, Uanis(C3B) \\sim Ueq, Uanis(C5B) \\sim Ueq: with sigma of 0.01 and sigma
for terminal atoms of 0.02
3. Others
 Fixed Sof: C3(0.6) H3(0.6) C5(0.6) H5(0.6) C4(0.6) H4(0.6) C5B(0.4) H5B(0.4)
 C4B(0.4) H4B(0.4) C3B(0.4) H3B(0.4)
4.a Aromatic/amide H refined with riding coordinates:
 C12(H12), C9(H9), C10(H10), C7(H7), C16(H16), C14(H14), C8(H8), C15(H15),
 C3(H3), C5(H5), C4(H4), C24(H24), C20(H20), C21(H21), C22(H22), C27(H27),
 C26(H26), C25(H25), C31(H31), C29(H29), C32(H32), C33(H33), C5B(H5B), C4B(H4B),
  C3B(H3B)
;
_olex2_submission_special_instructions 'No special instructions were received'

loop_
_space_group_symop_id
_space_group_symop_operation_xyz
1 'x, y, z'
2 '-x, -y, -z'

loop_
_atom_site_label
_atom_site_type_symbol
_atom_site_fract_x
_atom_site_fract_y
_atom_site_fract_z
_atom_site_U_iso_or_equiv
_atom_site_adp_type
_atom_site_occupancy
_atom_site_calc_flag
_atom_site_disorder_assembly
_atom_site_disorder_group
_atom_site_refinement_flags_posn
_atom_site_refinement_flags_adp
Tb2 Tb 1.43063(2) 0.48412(2) 1.353235(19) 0.01431(9) Uani 1 d . . . .
O2 O 1.3629(3) 0.5827(3) 1.2009(3) 0.0226(9) Uani 1 d . . . .
O3 O 0.6400(3) 0.5453(3) 0.5003(3) 0.0196(9) Uani 1 d . . . .
O4 O 0.6423(3) 0.5627(3) 0.3420(3) 0.0192(8) Uani 1 d . . . .
O1 O 1.2077(3) 0.5461(4) 1.2821(3) 0.0272(10) Uani 1 d . . . .
N1 N 1.1176(4) 0.6700(5) 0.8513(3) 0.0276(12) Uani 1 d A . . .
N2 N 1.0872(4) 0.6702(4) 0.6914(3) 0.0245(11) Uani 1 d . . . .
O10 O 1.1219(5) 0.1145(5) 0.7638(4) 0.0644(16) Uani 1 d . . . .
C13 C 0.8351(5) 0.6214(5) 0.4612(4) 0.0158(11) Uani 1 d . . . .
O11 O 0.9249(5) 0.0456(6) 0.7404(5) 0.090(2) Uani 1 d . . . .
C17 C 0.6982(5) 0.5736(4) 0.4323(4) 0.0158(11) Uani 1 d . . . .
C12 C 0.9013(5) 0.6179(5) 0.5593(4) 0.0214(13) Uani 1 d . . . .
H12 H 0.8628 0.5794 0.6049 0.026 Uiso 1 calc . . R .
O9 O 1.0814(7) -0.0748(5) 0.7738(5) 0.090(2) Uani 1 d . . . .
C1 C 1.2449(5) 0.5830(5) 1.2071(4) 0.0202(12) Uani 1 d A . . .
C9 C 1.2202(6) 0.6720(6) 0.7294(5) 0.0321(15) Uani 1 d . . . .
H9 H 1.2848 0.6738 0.6926 0.039 Uiso 1 calc . . R .
C10 C 1.0277(5) 0.6711(6) 0.7677(4) 0.0265(14) Uani 1 d . . . .
H10 H 0.9383 0.6724 0.7632 0.032 Uiso 1 calc . . R .
C11 C 1.0237(5) 0.6709(5) 0.5896(4) 0.0219(13) Uani 1 d . . . .
C2 C 1.1492(5) 0.6276(5) 1.1225(4) 0.0258(14) Uani 1 d . . . .
C7 C 1.1774(5) 0.6279(5) 1.0283(4) 0.0234(13) Uani 1 d A . . .
H7 H 1.2546 0.5972 1.0176 0.028 Uiso 1 calc . . R .
C16 C 1.0827(6) 0.7275(7) 0.5225(5) 0.0394(18) Uani 1 d . . . .
H16 H 1.1652 0.7645 0.5438 0.047 Uiso 1 calc . . R .
C14 C 0.8960(5) 0.6749(6) 0.3936(4) 0.0288(15) Uani 1 d . . . .
H14 H 0.8537 0.6746 0.3268 0.035 Uiso 1 calc . . R .
C8 C 1.2388(6) 0.6706(6) 0.8285(4) 0.0331(16) Uani 1 d . . . .
H8 H 1.3185 0.6701 0.8735 0.040 Uiso 1 calc . . R .
C15 C 1.0195(6) 0.7289(6) 0.4243(5) 0.0392(18) Uani 1 d . . . .
H15 H 1.0592 0.7660 0.3787 0.047 Uiso 1 calc . . R .
N5 N 1.0426(6) 0.0270(7) 0.7588(5) 0.0591(19) Uani 1 d . . . .
C3 C 1.0407(17) 0.6884(13) 1.1386(14) 0.023(3) Uani 0.60 d A 1 . U
H3 H 1.0229 0.6943 1.2020 0.028 Uiso 0.60 calc A 1 R .
C6 C 1.0912(6) 0.6736(6) 0.9507(4) 0.0272(14) Uani 1 d . . . .
C5 C 0.9881(14) 0.7378(12) 0.9653(13) 0.024(3) Uani 0.60 d A 1 . U
H5 H 0.9387 0.7786 0.9141 0.029 Uiso 0.60 calc A 1 R .
C4 C 0.9602(14) 0.7396(12) 1.0602(12) 0.035(4) Uani 0.60 d A 1 . U
H4 H 0.8858 0.7759 1.0709 0.042 Uiso 0.60 calc A 1 R .
O6 O 1.4778(4) 0.3573(3) 1.2136(3) 0.0230(9) Uani 1 d . . . .
O5 O 1.3019(3) 0.3083(3) 1.2687(3) 0.0267(10) Uani 1 d . . . .
C18 C 1.3784(5) 0.2896(5) 1.2106(4) 0.0192(12) Uani 1 d . . . .
C23 C 1.3649(6) 0.0970(5) 0.9772(4) 0.0263(14) Uani 1 d . . . .
C19 C 1.3507(5) 0.1842(5) 1.1373(4) 0.0210(12) Uani 1 d . . . .
C24 C 1.3941(5) 0.1902(5) 1.0477(4) 0.0221(13) Uani 1 d . . . .
H24 H 1.4425 0.2571 1.0362 0.027 Uiso 1 calc . . R .
C20 C 1.2817(6) 0.0839(5) 1.1548(5) 0.0324(15) Uani 1 d . . . .
H20 H 1.2543 0.0794 1.2146 0.039 Uiso 1 calc . . R .
C21 C 1.2528(7) -0.0110(6) 1.0833(5) 0.0444(19) Uani 1 d . . . .
H21 H 1.2050 -0.0783 1.0947 0.053 Uiso 1 calc . . R .
C22 C 1.2957(7) -0.0042(6) 0.9948(5) 0.0410(18) Uani 1 d . . . .
H22 H 1.2781 -0.0678 0.9472 0.049 Uiso 1 calc . . R .
N4 N 1.4017(5) 0.0755(4) 0.7269(3) 0.0254(11) Uani 1 d . . . .
N3 N 1.3999(5) 0.1070(4) 0.8820(4) 0.0288(12) Uani 1 d . . . .
C27 C 1.3602(5) 0.0318(5) 0.8030(4) 0.0261(14) Uani 1 d . . . .
H27 H 1.3115 -0.0394 0.8014 0.031 Uiso 1 calc . . R .
C26 C 1.4718(7) 0.1823(6) 0.7586(5) 0.0429(19) Uani 1 d . . . .
H26 H 1.5122 0.2309 0.7201 0.051 Uiso 1 calc . . R .
C25 C 1.4704(7) 0.2023(6) 0.8549(5) 0.050(2) Uani 1 d . . . .
H25 H 1.5092 0.2676 0.8961 0.060 Uiso 1 calc . . R .
C30 C 1.3850(5) -0.1440(5) 0.5145(4) 0.0184(12) Uani 1 d . . . .
C31 C 1.3220(5) -0.0815(5) 0.4349(4) 0.0251(13) Uani 1 d . . . .
H31 H 1.3055 -0.1160 0.3703 0.030 Uiso 1 calc . . R .
C29 C 1.4106(5) -0.0919(5) 0.6115(4) 0.0211(13) Uani 1 d . . . .
H29 H 1.4529 -0.1340 0.6647 0.025 Uiso 1 calc . . R .
C28 C 1.3731(6) 0.0215(5) 0.6274(4) 0.0238(13) Uani 1 d . . . .
C32 C 1.2835(6) 0.0340(5) 0.4530(5) 0.0327(15) Uani 1 d . . . .
H32 H 1.2397 0.0761 0.4004 0.039 Uiso 1 calc . . R .
C33 C 1.3103(6) 0.0860(6) 0.5490(5) 0.0340(16) Uani 1 d . . . .
H33 H 1.2863 0.1635 0.5608 0.041 Uiso 1 calc . . R .
O8 O 1.4195(3) -0.3141(3) 0.4134(3) 0.0185(8) Uani 1 d . . . .
O7 O 1.4544(4) -0.3232(3) 0.5800(3) 0.0252(9) Uani 1 d . . . .
C34 C 1.4232(5) -0.2697(5) 0.5015(4) 0.0184(12) Uani 1 d . . . .
C5B C 0.961(2) 0.6962(18) 0.9640(19) 0.025(5) Uani 0.40 d A 2 . U
H5B H 0.8959 0.7161 0.9106 0.029 Uiso 0.40 calc A 2 R .
C4B C 0.935(2) 0.6872(18) 1.0584(18) 0.036(6) Uani 0.40 d A 2 . U
H4B H 0.8549 0.7090 1.0694 0.043 Uiso 0.40 calc A 2 R .
C3B C 1.025(3) 0.647(2) 1.136(2) 0.033(7) Uani 0.40 d A 2 . U
H3B H 1.0031 0.6339 1.1972 0.040 Uiso 0.40 calc A 2 R .

loop_
_atom_site_aniso_label
_atom_site_aniso_U_11
_atom_site_aniso_U_22
_atom_site_aniso_U_33
_atom_site_aniso_U_23
_atom_site_aniso_U_13
_atom_site_aniso_U_12
Tb2 0.01691(14) 0.01760(15) 0.00818(14) 0.00159(10) 0.00200(10) 0.00077(10)
O2 0.020(2) 0.031(2) 0.016(2) 0.0105(18) -0.0004(17) 0.0016(17)
O3 0.0150(19) 0.032(2) 0.013(2) 0.0045(17) 0.0064(17) 0.0002(17)
O4 0.0182(19) 0.025(2) 0.013(2) 0.0034(17) 0.0019(17) -0.0004(16)
O1 0.023(2) 0.037(3) 0.021(2) 0.011(2) 0.0031(19) -0.0004(18)
N1 0.024(3) 0.044(3) 0.015(3) 0.004(2) 0.002(2) 0.010(2)
N2 0.016(2) 0.043(3) 0.012(3) 0.001(2) -0.002(2) -0.001(2)
O10 0.057(3) 0.053(4) 0.082(4) 0.013(3) 0.012(3) -0.003(3)
C13 0.017(3) 0.015(3) 0.017(3) 0.005(2) 0.004(2) 0.003(2)
O11 0.038(3) 0.130(6) 0.097(5) 0.036(5) -0.002(4) -0.004(4)
C17 0.019(3) 0.012(3) 0.017(3) 0.000(2) 0.004(2) 0.005(2)
C12 0.023(3) 0.025(3) 0.018(3) 0.007(3) 0.010(3) -0.001(3)
O9 0.111(5) 0.039(4) 0.113(6) 0.011(4) 0.010(5) -0.001(4)
C1 0.023(3) 0.017(3) 0.018(3) -0.003(2) 0.000(3) 0.002(2)
C9 0.024(3) 0.044(4) 0.030(4) 0.005(3) 0.007(3) 0.005(3)
C10 0.020(3) 0.043(4) 0.014(3) 0.002(3) -0.004(3) 0.004(3)
C11 0.021(3) 0.026(3) 0.019(3) 0.005(3) 0.004(3) 0.002(2)
C2 0.026(3) 0.029(3) 0.021(3) -0.002(3) 0.002(3) 0.003(3)
C7 0.021(3) 0.032(3) 0.016(3) 0.002(3) -0.002(3) 0.007(3)
C16 0.021(3) 0.072(5) 0.025(4) 0.012(4) 0.005(3) -0.012(3)
C14 0.021(3) 0.045(4) 0.020(3) 0.008(3) 0.003(3) -0.003(3)
C8 0.019(3) 0.057(5) 0.022(3) 0.004(3) -0.001(3) 0.012(3)
C15 0.026(3) 0.070(5) 0.021(4) 0.019(3) 0.005(3) -0.019(3)
N5 0.039(4) 0.065(5) 0.069(5) 0.013(4) 0.004(4) -0.008(4)
C3 0.024(6) 0.030(7) 0.015(5) 0.002(6) 0.002(4) -0.004(6)
C6 0.028(3) 0.039(4) 0.012(3) 0.000(3) -0.003(3) 0.004(3)
C5 0.028(7) 0.025(7) 0.020(6) 0.006(5) 0.002(5) 0.003(5)
C4 0.032(6) 0.037(7) 0.034(6) -0.003(6) 0.001(5) 0.015(6)
O6 0.026(2) 0.028(2) 0.015(2) -0.0041(18) 0.0052(18) 0.0017(18)
O5 0.024(2) 0.033(2) 0.024(2) -0.0083(19) 0.0099(19) -0.0055(18)
C18 0.022(3) 0.020(3) 0.016(3) 0.005(2) 0.005(3) 0.006(2)
C23 0.044(4) 0.018(3) 0.018(3) 0.000(3) 0.009(3) -0.001(3)
C19 0.024(3) 0.022(3) 0.015(3) -0.004(2) -0.002(3) 0.005(2)
C24 0.027(3) 0.022(3) 0.017(3) -0.002(3) 0.004(3) -0.002(3)
C20 0.046(4) 0.030(4) 0.024(4) 0.003(3) 0.015(3) -0.006(3)
C21 0.076(5) 0.033(4) 0.026(4) -0.003(3) 0.018(4) -0.017(4)
C22 0.070(5) 0.024(4) 0.029(4) -0.008(3) 0.014(4) -0.009(3)
N4 0.038(3) 0.025(3) 0.016(3) -0.001(2) 0.010(2) 0.004(2)
N3 0.044(3) 0.027(3) 0.017(3) -0.002(2) 0.010(3) -0.006(2)
C27 0.029(3) 0.032(4) 0.018(3) 0.000(3) 0.007(3) 0.002(3)
C26 0.074(5) 0.025(4) 0.034(4) -0.006(3) 0.026(4) -0.022(4)
C25 0.092(6) 0.026(4) 0.032(4) -0.007(3) 0.022(4) -0.021(4)
C30 0.017(3) 0.019(3) 0.020(3) 0.006(2) 0.005(2) 0.004(2)
C31 0.034(3) 0.027(3) 0.014(3) 0.001(3) 0.004(3) 0.004(3)
C29 0.020(3) 0.025(3) 0.018(3) 0.004(3) 0.005(3) 0.000(2)
C28 0.034(3) 0.018(3) 0.022(3) -0.001(3) 0.013(3) 0.000(3)
C32 0.049(4) 0.026(3) 0.022(3) 0.007(3) 0.002(3) 0.013(3)
C33 0.051(4) 0.024(3) 0.029(4) 0.006(3) 0.011(3) 0.015(3)
O8 0.027(2) 0.017(2) 0.012(2) -0.0011(16) 0.0056(17) 0.0031(16)
O7 0.039(2) 0.022(2) 0.014(2) 0.0033(18) 0.0022(19) 0.0090(19)
C34 0.018(3) 0.020(3) 0.018(3) 0.000(2) 0.004(2) 0.002(2)
C5B 0.021(8) 0.032(9) 0.018(8) 0.003(8) -0.003(6) 0.006(7)
C4B 0.034(8) 0.043(10) 0.035(9) -0.005(8) 0.016(7) 0.008(8)
C3B 0.033(10) 0.035(10) 0.034(9) 0.006(8) 0.011(7) 0.013(8)

loop_
_atom_type_symbol
_atom_type_description
_atom_type_scat_dispersion_real
_atom_type_scat_dispersion_imag
_atom_type_scat_source
C C 0.0033 0.0016 'International Tables Vol C Tables 4.2.6.8 and 6.1.1.4'
H H 0.0000 0.0000 'International Tables Vol C Tables 4.2.6.8 and 6.1.1.4'
N N 0.0061 0.0033 'International Tables Vol C Tables 4.2.6.8 and 6.1.1.4'
O O 0.0106 0.0060 'International Tables Vol C Tables 4.2.6.8 and 6.1.1.4'
Tb Tb -0.1723 4.1537 'International Tables Vol C Tables 4.2.6.8 and 6.1.1.4'

loop_
_geom_angle_atom_site_label_1
_geom_angle_atom_site_label_2
_geom_angle_atom_site_label_3
_geom_angle
_geom_angle_site_symmetry_1
_geom_angle_site_symmetry_3
O2 Tb2 O3 126.62(12) . 1_656
O2 Tb2 O4 82.91(12) . 1_656
O2 Tb2 O1 53.67(11) . .
O2 Tb2 C17 104.84(13) . 1_656
O2 Tb2 C1 26.85(12) . .
O2 Tb2 O6 71.14(13) . .
O2 Tb2 O5 87.05(13) . .
O2 Tb2 C18 78.16(14) . .
O3 Tb2 O2 138.81(12) 2_767 .
O3 Tb2 O3 75.30(12) 2_767 1_656
O3 Tb2 O4 125.88(13) 2_767 1_656
O3 Tb2 O1 86.95(12) 2_767 .
O3 Tb2 C17 25.73(12) 1_656 1_656
O3 Tb2 C17 100.99(14) 2_767 1_656
O3 Tb2 C1 113.35(14) 2_767 .
O3 Tb2 C1 141.65(14) 1_656 .
O3 Tb2 O6 136.85(13) 2_767 .
O3 Tb2 O5 91.81(12) 2_767 .
O3 Tb2 C18 115.04(14) 2_767 .
O3 Tb2 C18 131.67(13) 1_656 .
O3 Tb2 O8 79.22(12) 2_767 1_566
O3 Tb2 O7 75.80(12) 2_767 2_857
O4 Tb2 O3 50.66(11) 1_656 1_656
O4 Tb2 O1 132.27(12) 1_656 .
O4 Tb2 C17 24.93(12) 1_656 1_656
O4 Tb2 C1 108.34(14) 1_656 .
O4 Tb2 O6 78.01(12) 1_656 .
O4 Tb2 O5 130.68(12) 1_656 .
O4 Tb2 C18 104.35(14) 1_656 .
O1 Tb2 O3 141.46(12) . 1_656
O1 Tb2 C17 143.54(14) . 1_656
O1 Tb2 C1 26.87(12) . .
O1 Tb2 O6 101.88(13) . .
O1 Tb2 C18 86.80(14) . .
C1 Tb2 C17 127.19(15) . 1_656
C1 Tb2 C18 80.47(16) . .
O6 Tb2 O3 114.55(11) . 1_656
O6 Tb2 C17 96.28(13) . 1_656
O6 Tb2 C1 85.31(14) . .
O6 Tb2 C18 26.59(12) . .
O5 Tb2 O3 141.15(13) . 1_656
O5 Tb2 O1 71.81(13) . .
O5 Tb2 C17 142.18(13) . 1_656
O5 Tb2 C1 77.16(15) . .
O5 Tb2 O6 53.16(11) . .
O5 Tb2 C18 26.57(12) . .
C18 Tb2 C17 120.08(14) . 1_656
O8 Tb2 O2 78.17(12) 1_566 .
O8 Tb2 O3 69.90(12) 1_566 1_656
O8 Tb2 O4 79.76(12) 1_566 1_656
O8 Tb2 O1 73.35(13) 1_566 .
O8 Tb2 C17 73.35(13) 1_566 1_656
O8 Tb2 C1 75.14(14) 1_566 .
O8 Tb2 O6 143.88(12) 1_566 .
O8 Tb2 O5 144.40(12) 1_566 .
O8 Tb2 C18 155.25(14) 1_566 .
O7 Tb2 O2 142.46(12) 2_857 .
O7 Tb2 O3 65.68(13) 2_857 1_656
O7 Tb2 O4 83.66(13) 2_857 1_656
O7 Tb2 O1 142.52(13) 2_857 .
O7 Tb2 C17 73.33(14) 2_857 1_656
O7 Tb2 C1 151.61(15) 2_857 .
O7 Tb2 O6 71.83(13) 2_857 .
O7 Tb2 O5 75.69(14) 2_857 .
O7 Tb2 C18 71.53(15) 2_857 .
O7 Tb2 O8 133.10(13) 2_857 1_566
C1 O2 Tb2 94.0(3) . .
Tb2 O3 Tb2 104.70(12) 2_767 1_454
C17 O3 Tb2 168.1(4) . 2_767
C17 O3 Tb2 86.9(3) . 1_454
C17 O4 Tb2 101.1(3) . 1_454
C1 O1 Tb2 90.4(3) . .
C10 N1 C8 109.1(5) . .
C10 N1 C6 124.8(5) . .
C8 N1 C6 126.0(5) . .
C9 N2 C11 126.8(4) . .
C10 N2 C9 108.1(5) . .
C10 N2 C11 125.1(5) . .
C12 C13 C17 119.2(4) . .
C12 C13 C14 119.1(5) . .
C14 C13 C17 121.6(5) . .
O3 C17 Tb2 67.4(3) . 1_454
O3 C17 C13 118.8(5) . .
O4 C17 Tb2 54.0(2) . 1_454
O4 C17 O3 121.4(5) . .
O4 C17 C13 119.9(4) . .
C13 C17 Tb2 173.8(4) . 1_454
C11 C12 C13 120.2(5) . .
O2 C1 Tb2 59.1(3) . .
O2 C1 C2 118.1(5) . .
O1 C1 Tb2 62.7(3) . .
O1 C1 O2 121.7(5) . .
O1 C1 C2 120.2(5) . .
C2 C1 Tb2 174.7(4) . .
C8 C9 N2 107.6(5) . .
N1 C10 N2 108.3(5) . .
C12 C11 N2 119.0(5) . .
C12 C11 C16 120.6(6) . .
C16 C11 N2 120.4(5) . .
C7 C2 C1 119.9(5) . .
C7 C2 C3 118.0(9) . .
C3 C2 C1 121.1(9) . .
C3B C2 C1 117.9(14) . .
C3B C2 C7 121.2(14) . .
C3B C2 C3 19.9(11) . .
C6 C7 C2 120.0(5) . .
C15 C16 C11 119.8(6) . .
C13 C14 C15 120.6(6) . .
C9 C8 N1 106.9(5) . .
C16 C15 C14 119.7(5) . .
O11 N5 O10 118.2(7) . .
O9 N5 O10 120.8(7) . .
O9 N5 O11 121.0(7) . .
C4 C3 C2 120.1(16) . .
N1 C6 C5B 119.5(11) . .
C7 C6 N1 120.3(5) . .
C7 C6 C5B 118.3(11) . .
C5 C6 N1 116.7(8) . .
C5 C6 C7 122.4(8) . .
C5 C6 C5B 21.7(9) . .
C6 C5 C4 117.1(13) . .
C3 C4 C5 121.4(15) . .
C18 O6 Tb2 92.0(3) . .
C18 O5 Tb2 93.3(3) . .
O6 C18 Tb2 61.4(3) . .
O6 C18 O5 121.5(5) . .
O6 C18 C19 119.4(4) . .
O5 C18 Tb2 60.1(3) . .
O5 C18 C19 119.1(5) . .
C19 C18 Tb2 178.5(4) . .
C24 C23 C22 120.5(5) . .
C24 C23 N3 119.8(5) . .
C22 C23 N3 119.6(5) . .
C24 C19 C18 118.5(5) . .
C20 C19 C18 121.6(5) . .
C20 C19 C24 119.9(5) . .
C23 C24 C19 119.7(5) . .
C19 C20 C21 120.3(5) . .
C22 C21 C20 119.5(6) . .
C21 C22 C23 120.1(6) . .
C27 N4 C26 108.9(5) . .
C27 N4 C28 124.5(5) . .
C26 N4 C28 126.5(5) . .
C27 N3 C23 125.3(5) . .
C27 N3 C25 108.7(5) . .
C25 N3 C23 125.7(5) . .
N4 C27 N3 108.2(5) . .
C25 C26 N4 107.0(6) . .
C26 C25 N3 107.1(6) . .
C31 C30 C29 120.4(5) . .
C31 C30 C34 122.1(5) . .
C29 C30 C34 117.4(5) . .
C30 C31 C32 119.1(5) . .
C28 C29 C30 119.4(5) . .
C29 C28 N4 119.3(5) . .
C29 C28 C33 121.2(6) . .
C33 C28 N4 119.5(5) . .
C33 C32 C31 120.3(6) . .
C32 C33 C28 119.4(6) . .
C34 O8 Tb2 130.8(3) . 1_544
C34 O7 Tb2 142.3(3) . 2_857
O8 C34 C30 119.0(5) . .
O7 C34 C30 115.3(5) . .
O7 C34 O8 125.6(5) . .
C4B C5B C6 118.0(19) . .
C3B C4B C5B 122(2) . .
C4B C3B C2 118(3) . .

loop_
_geom_bond_atom_site_label_1
_geom_bond_atom_site_label_2
_geom_bond_distance
_geom_bond_site_symmetry_2
Tb2 O2 2.399(4) .
Tb2 O3 2.697(4) 1_656
Tb2 O3 2.321(3) 2_767
Tb2 O4 2.404(3) 1_656
Tb2 O1 2.478(4) .
Tb2 C17 2.917(5) 1_656
Tb2 C1 2.788(6) .
Tb2 O6 2.479(3) .
Tb2 O5 2.449(4) .
Tb2 C18 2.821(6) .
Tb2 O8 2.389(3) 1_566
Tb2 O7 2.325(4) 2_857
O2 C1 1.262(6) .
O3 Tb2 2.321(3) 2_767
O3 Tb2 2.697(4) 1_454
O3 C17 1.268(6) .
O4 Tb2 2.404(3) 1_454
O4 C17 1.253(6) .
O1 C1 1.260(6) .
N1 C10 1.324(7) .
N1 C8 1.376(7) .
N1 C6 1.450(7) .
N2 C9 1.384(7) .
N2 C10 1.331(6) .
N2 C11 1.417(7) .
O10 N5 1.255(7) .
C13 C17 1.483(7) .
C13 C12 1.382(7) .
C13 C14 1.383(7) .
O11 N5 1.237(7) .
C17 Tb2 2.917(5) 1_454
C12 C11 1.370(7) .
O9 N5 1.238(8) .
C1 C2 1.485(8) .
C9 C8 1.334(8) .
C11 C16 1.382(7) .
C2 C7 1.389(7) .
C2 C3 1.401(19) .
C2 C3B 1.38(3) .
C7 C6 1.376(7) .
C16 C15 1.372(8) .
C14 C15 1.385(8) .
C3 C4 1.38(2) .
C6 C5 1.367(16) .
C6 C5B 1.45(2) .
C5 C4 1.40(2) .
O6 C18 1.263(6) .
O5 C18 1.264(6) .
C18 C19 1.495(7) .
C23 C24 1.371(7) .
C23 C22 1.386(8) .
C23 N3 1.440(7) .
C19 C24 1.405(7) .
C19 C20 1.376(7) .
C20 C21 1.393(8) .
C21 C22 1.388(8) .
N4 C27 1.325(7) .
N4 C26 1.386(7) .
N4 C28 1.435(7) .
N3 C27 1.327(7) .
N3 C25 1.389(7) .
C26 C25 1.335(8) .
C30 C31 1.387(7) .
C30 C29 1.397(7) .
C30 C34 1.492(7) .
C31 C32 1.399(8) .
C29 C28 1.367(7) .
C28 C33 1.389(8) .
C32 C33 1.383(8) .
O8 Tb2 2.389(3) 1_544
O8 C34 1.279(6) .
O7 Tb2 2.325(4) 2_857
O7 C34 1.248(6) .
C5B C4B 1.39(3) .
C4B C3B 1.37(4) .
